data_7023162
loop_
_publ_author_name
'Du, Shizhen'
'Feng, Jun'
'Lu, Xiaoming'
'Wang, Guo'

_publ_section_title
;
 The syntheses and characterizations of vanadium complexes with
 1,2-dihydroxyanthraquinone and the structure-effect relationship in their
 in vitro anticancer activities.
;
_journal_issue 26
_journal_name_full 'Dalton transactions (Cambridge, England : 2003)'
_journal_page_first 9699
_journal_page_last 9705
_journal_paper_doi 10.1039/c3dt50865j
_journal_volume 42
_journal_year 2013
_chemical_formula_sum 'C25 H35 N4 O7 V'
_chemical_formula_weight 554.51
_chemical_name_systematic
;
?
;
_space_group_IT_number 2
_symmetry_cell_setting triclinic
_symmetry_space_group_name_Hall '-P 1'
_symmetry_space_group_name_H-M 'P -1'
_atom_sites_solution_hydrogens geom
_atom_sites_solution_primary direct
_atom_sites_solution_secondary difmap
_audit_creation_method SHELXL-97
_cell_angle_alpha 105.577(2)
_cell_angle_beta 96.2230(10)
_cell_angle_gamma 105.729(2)
_cell_formula_units_Z 2
_cell_length_a 10.3634(11)
_cell_length_b 10.9412(12)
_cell_length_c 13.0588(13)
_cell_measurement_reflns_used 2368
_cell_measurement_temperature 298(2)
_cell_measurement_theta_max 26.749
_cell_measurement_theta_min 2.391
_cell_volume 1346.4(2)
_computing_cell_refinement 'Bruker SMART'
_computing_data_collection 'Bruker SMART'
_computing_data_reduction 'Bruker SAINT'
_computing_molecular_graphics 'Bruker SHELXTL'
_computing_publication_material 'Bruker SHELXTL'
_computing_structure_refinement 'SHELXL-97 (Sheldrick, 1997)'
_computing_structure_solution 'SHELXS-97 (Sheldrick, 1990)'
_diffrn_ambient_temperature 298(2)
_diffrn_measured_fraction_theta_full 0.983
_diffrn_measured_fraction_theta_max 0.983
_diffrn_measurement_device_type 'CCD area detector'
_diffrn_measurement_method 'phi and omega scans'
_diffrn_radiation_monochromator graphite
_diffrn_radiation_source 'fine-focus sealed tube'
_diffrn_radiation_type MoK\a
_diffrn_radiation_wavelength 0.71073
_diffrn_reflns_av_R_equivalents 0.0280
_diffrn_reflns_av_sigmaI/netI 0.0540
_diffrn_reflns_limit_h_max 12
_diffrn_reflns_limit_h_min -9
_diffrn_reflns_limit_k_max 12
_diffrn_reflns_limit_k_min -13
_diffrn_reflns_limit_l_max 11
_diffrn_reflns_limit_l_min -15
_diffrn_reflns_number 6765
_diffrn_reflns_theta_full 25.02
_diffrn_reflns_theta_max 25.02
_diffrn_reflns_theta_min 2.39
_exptl_absorpt_coefficient_mu 0.418
_exptl_absorpt_correction_T_max 0.8674
_exptl_absorpt_correction_T_min 0.8341
_exptl_absorpt_correction_type multi-scan
_exptl_absorpt_process_details sadabs
_exptl_crystal_density_diffrn 1.368
_exptl_crystal_density_meas 0
_exptl_crystal_density_method 'not measured'
_exptl_crystal_F_000 584
_exptl_crystal_size_max 0.45
_exptl_crystal_size_mid 0.38
_exptl_crystal_size_min 0.35
_refine_diff_density_max 0.762
_refine_diff_density_min -0.464
_refine_diff_density_rms 0.064
_refine_ls_extinction_method none
_refine_ls_goodness_of_fit_ref 1.033
_refine_ls_hydrogen_treatment mixed
_refine_ls_matrix_type full
_refine_ls_number_parameters 338
_refine_ls_number_reflns 4665
_refine_ls_number_restraints 0
_refine_ls_restrained_S_all 1.033
_refine_ls_R_factor_all 0.0822
_refine_ls_R_factor_gt 0.0548
_refine_ls_shift/su_max 0.000
_refine_ls_shift/su_mean 0.000
_refine_ls_structure_factor_coef Fsqd
_refine_ls_weighting_details 'calc w=1/[\s^2^(Fo^2^)+(0.0840P)^2^+1.0762P] where P=(Fo^2^+2Fc^2^)/3'
_refine_ls_weighting_scheme calc
_refine_ls_wR_factor_gt 0.1451
_refine_ls_wR_factor_ref 0.1707
_reflns_number_gt 3293
_reflns_number_total 4665
_reflns_threshold_expression >2sigma(I)
_cod_data_source_file c3dt50865j.txt
_cod_data_source_block 120328c
_cod_depositor_comments
;
The following automatic conversions were performed:

'_symmetry_cell_setting' value 'Triclinic' changed to 'triclinic'
according to /home/saulius/struct/CIF-dictionaries/cif_core.dic
dictionary named 'cif_core.dic' version 2.4.2 from 2011-04-26.

Automatic conversion script
Id: cif_fix_values 1891 2012-01-12 08:04:46Z andrius 
;
_cod_original_sg_symbol_H-M P-1
_cod_database_code 7023162

loop_
_symmetry_equiv_pos_as_xyz
'x, y, z'
'-x, -y, -z'

loop_
_atom_site_label
_atom_site_type_symbol
_atom_site_fract_x
_atom_site_fract_y
_atom_site_fract_z
_atom_site_U_iso_or_equiv
_atom_site_adp_type
_atom_site_occupancy
_atom_site_symmetry_multiplicity
_atom_site_calc_flag
_atom_site_refinement_flags
V1 V 0.27437(6) 0.17212(6) 0.54078(5) 0.0399(2) Uani 1 1 d .
N1 N -0.0610(4) 0.2072(4) 0.2643(3) 0.0585(9) Uani 1 1 d .
N2 N 0.1584(3) 0.1631(3) 0.3933(2) 0.0393(7) Uani 1 1 d .
H2 H 0.1970 0.1246 0.3393 0.047 Uiso 1 1 calc R
N3 N 0.7025(3) -0.0086(3) 0.7886(2) 0.0453(8) Uani 1 1 d .
N4 N 0.5912(3) 0.1608(3) 0.6982(3) 0.0505(8) Uani 1 1 d .
H4A H 0.5498 0.1974 0.7498 0.061 Uiso 1 1 calc R
H4B H 0.5797 0.1937 0.6428 0.061 Uiso 1 1 calc R
O1 O 0.3377(2) 0.2113(3) 0.69790(19) 0.0454(6) Uani 1 1 d .
O2 O 0.1456(2) 0.2613(3) 0.60019(18) 0.0443(6) Uani 1 1 d .
O3 O 0.4983(3) 0.2468(3) 0.8907(2) 0.0577(8) Uani 1 1 d .
O4 O 0.1704(3) 0.4869(3) 1.1028(2) 0.0600(8) Uani 1 1 d .
O5 O 0.2459(3) 0.0124(3) 0.5043(2) 0.0505(7) Uani 1 1 d .
O6 O 0.4192(3) 0.2445(3) 0.5117(2) 0.0589(8) Uani 1 1 d .
O7 O 0.6956(5) 0.3421(6) 0.5621(4) 0.1216(16) Uani 1 1 d .
H7 H 0.6208 0.3352 0.5289 0.182 Uiso 1 1 calc R
C1 C 0.2723(3) 0.2758(3) 0.7626(3) 0.0356(8) Uani 1 1 d .
C2 C 0.1620(3) 0.3028(3) 0.7070(3) 0.0374(8) Uani 1 1 d .
C3 C 0.0838(3) 0.3691(4) 0.7634(3) 0.0421(9) Uani 1 1 d .
H3 H 0.0130 0.3875 0.7266 0.050 Uiso 1 1 calc R
C4 C 0.1116(3) 0.4086(4) 0.8764(3) 0.0409(8) Uani 1 1 d .
H4 H 0.0568 0.4511 0.9143 0.049 Uiso 1 1 calc R
C5 C 0.2187(3) 0.3862(3) 0.9335(3) 0.0372(8) Uani 1 1 d .
C6 C 0.3029(3) 0.3189(3) 0.8762(3) 0.0346(8) Uani 1 1 d .
C7 C 0.4210(4) 0.3022(4) 0.9354(3) 0.0383(8) Uani 1 1 d .
C8 C 0.4513(3) 0.3562(3) 1.0558(3) 0.0368(8) Uani 1 1 d .
C9 C 0.5654(4) 0.3443(4) 1.1139(3) 0.0436(9) Uani 1 1 d .
H9 H 0.6217 0.3026 1.0772 0.052 Uiso 1 1 calc R
C10 C 0.5954(4) 0.3936(4) 1.2251(3) 0.0483(9) Uani 1 1 d .
H10 H 0.6722 0.3858 1.2634 0.058 Uiso 1 1 calc R
C11 C 0.5119(4) 0.4548(4) 1.2800(3) 0.0511(10) Uani 1 1 d .
H11 H 0.5321 0.4870 1.3553 0.061 Uiso 1 1 calc R
C12 C 0.3996(4) 0.4688(4) 1.2247(3) 0.0454(9) Uani 1 1 d .
H12 H 0.3447 0.5113 1.2625 0.054 Uiso 1 1 calc R
C13 C 0.3675(4) 0.4196(3) 1.1120(3) 0.0379(8) Uani 1 1 d .
C14 C 0.2449(4) 0.4347(4) 1.0521(3) 0.0396(8) Uani 1 1 d .
C15 C -0.0671(4) 0.0733(4) 0.2666(3) 0.0588(11) Uani 1 1 d .
H15A H -0.0308 0.0304 0.2064 0.071 Uiso 1 1 calc R
H15B H -0.1617 0.0205 0.2580 0.071 Uiso 1 1 calc R
C16 C 0.0131(4) 0.0771(4) 0.3711(3) 0.0470(9) Uani 1 1 d .
H16A H -0.0298 0.1105 0.4303 0.056 Uiso 1 1 calc R
H16B H 0.0108 -0.0131 0.3681 0.056 Uiso 1 1 calc R
C17 C 0.1635(4) 0.2959(4) 0.3834(3) 0.0507(10) Uani 1 1 d .
H17A H 0.2579 0.3472 0.3894 0.061 Uiso 1 1 calc R
H17B H 0.1293 0.3430 0.4430 0.061 Uiso 1 1 calc R
C18 C 0.0814(4) 0.2879(4) 0.2783(3) 0.0559(11) Uani 1 1 d .
H18A H 0.0851 0.3772 0.2775 0.067 Uiso 1 1 calc R
H18B H 0.1205 0.2487 0.2185 0.067 Uiso 1 1 calc R
C19 C -0.1398(6) 0.2021(6) 0.1628(4) 0.0932(18) Uani 1 1 d .
H19A H -0.1063 0.1566 0.1030 0.140 Uiso 1 1 calc R
H19B H -0.1305 0.2913 0.1615 0.140 Uiso 1 1 calc R
H19C H -0.2343 0.1549 0.1571 0.140 Uiso 1 1 calc R
C20 C 0.5547(4) -0.0437(4) 0.7484(3) 0.0526(10) Uani 1 1 d .
H20A H 0.5118 -0.0102 0.8076 0.063 Uiso 1 1 calc R
H20B H 0.5149 -0.1401 0.7213 0.063 Uiso 1 1 calc R
C21 C 0.5273(4) 0.0143(4) 0.6597(3) 0.0524(10) Uani 1 1 d .
H21A H 0.5638 -0.0244 0.5980 0.063 Uiso 1 1 calc R
H21B H 0.4294 -0.0073 0.6364 0.063 Uiso 1 1 calc R
C22 C 0.7390(4) 0.1981(4) 0.7427(3) 0.0537(10) Uani 1 1 d .
H22A H 0.7769 0.2945 0.7726 0.064 Uiso 1 1 calc R
H22B H 0.7857 0.1683 0.6850 0.064 Uiso 1 1 calc R
C23 C 0.7615(4) 0.1361(4) 0.8290(3) 0.0523(10) Uani 1 1 d .
H23A H 0.8588 0.1596 0.8558 0.063 Uiso 1 1 calc R
H23B H 0.7206 0.1713 0.8890 0.063 Uiso 1 1 calc R
C24 C 0.7236(5) -0.0654(5) 0.8763(4) 0.0690(13) Uani 1 1 d .
H24A H 0.8196 -0.0393 0.9054 0.103 Uiso 1 1 calc R
H24B H 0.6878 -0.1611 0.8484 0.103 Uiso 1 1 calc R
H24C H 0.6773 -0.0332 0.9324 0.103 Uiso 1 1 calc R
C25 C 0.7847(6) 0.3240(6) 0.4884(5) 0.0902(17) Uani 1 1 d .
H25A H 0.8435 0.4096 0.4905 0.135 Uiso 1 1 calc R
H25B H 0.7320 0.2776 0.4165 0.135 Uiso 1 1 calc R
H25C H 0.8391 0.2725 0.5084 0.135 Uiso 1 1 calc R

loop_
_atom_site_aniso_label
_atom_site_aniso_U_11
_atom_site_aniso_U_22
_atom_site_aniso_U_33
_atom_site_aniso_U_23
_atom_site_aniso_U_13
_atom_site_aniso_U_12
V1 0.0379(4) 0.0490(4) 0.0343(4) 0.0085(3) 0.0107(3) 0.0193(3)
N1 0.056(2) 0.073(2) 0.055(2) 0.0228(18) 0.0070(17) 0.0325(19)
N2 0.0413(17) 0.0431(17) 0.0341(15) 0.0103(13) 0.0125(13) 0.0139(14)
N3 0.0483(19) 0.0464(19) 0.0456(18) 0.0152(15) 0.0101(14) 0.0208(15)
N4 0.064(2) 0.057(2) 0.0460(18) 0.0205(16) 0.0245(16) 0.0346(18)
O1 0.0455(14) 0.0617(17) 0.0367(13) 0.0087(12) 0.0121(11) 0.0341(13)
O2 0.0432(14) 0.0596(17) 0.0318(13) 0.0062(11) 0.0070(11) 0.0267(12)
O3 0.0631(18) 0.090(2) 0.0387(15) 0.0162(14) 0.0167(13) 0.0545(17)
O4 0.0648(19) 0.082(2) 0.0449(15) 0.0110(14) 0.0232(14) 0.0453(17)
O5 0.0624(17) 0.0488(16) 0.0440(15) 0.0112(12) 0.0136(13) 0.0254(14)
O6 0.0390(15) 0.071(2) 0.0558(17) 0.0075(14) 0.0155(13) 0.0100(14)
O7 0.095(3) 0.167(5) 0.100(3) 0.032(3) 0.023(3) 0.046(3)
C1 0.0335(18) 0.0387(19) 0.0368(18) 0.0093(15) 0.0117(14) 0.0150(15)
C2 0.0326(18) 0.042(2) 0.0370(19) 0.0104(16) 0.0073(15) 0.0121(16)
C3 0.0312(18) 0.053(2) 0.045(2) 0.0135(17) 0.0078(15) 0.0188(17)
C4 0.0336(19) 0.047(2) 0.045(2) 0.0100(17) 0.0166(16) 0.0191(17)
C5 0.0359(19) 0.039(2) 0.0390(19) 0.0103(16) 0.0151(15) 0.0135(16)
C6 0.0356(18) 0.0371(19) 0.0342(18) 0.0104(15) 0.0126(14) 0.0147(15)
C7 0.043(2) 0.044(2) 0.0347(18) 0.0126(16) 0.0140(15) 0.0211(17)
C8 0.0394(19) 0.039(2) 0.0362(18) 0.0152(15) 0.0123(15) 0.0128(16)
C9 0.045(2) 0.050(2) 0.042(2) 0.0165(17) 0.0128(17) 0.0200(18)
C10 0.049(2) 0.053(2) 0.041(2) 0.0179(18) 0.0021(18) 0.0132(19)
C11 0.061(3) 0.052(2) 0.034(2) 0.0104(18) 0.0094(18) 0.010(2)
C12 0.051(2) 0.044(2) 0.041(2) 0.0104(17) 0.0187(17) 0.0146(18)
C13 0.042(2) 0.0352(19) 0.0369(19) 0.0108(15) 0.0135(15) 0.0114(16)
C14 0.040(2) 0.042(2) 0.040(2) 0.0106(16) 0.0173(16) 0.0172(17)
C15 0.044(2) 0.064(3) 0.057(3) 0.012(2) 0.0000(19) 0.010(2)
C16 0.043(2) 0.046(2) 0.050(2) 0.0162(18) 0.0092(17) 0.0083(18)
C17 0.053(2) 0.049(2) 0.053(2) 0.0223(19) 0.0131(19) 0.0129(19)
C18 0.066(3) 0.059(3) 0.054(2) 0.028(2) 0.017(2) 0.027(2)
C19 0.087(4) 0.130(5) 0.076(4) 0.044(3) -0.005(3) 0.052(4)
C20 0.049(2) 0.048(2) 0.062(3) 0.014(2) 0.0163(19) 0.0177(19)
C21 0.051(2) 0.050(2) 0.049(2) 0.0011(19) 0.0027(18) 0.0233(19)
C22 0.049(2) 0.050(2) 0.065(3) 0.016(2) 0.022(2) 0.0185(19)
C23 0.045(2) 0.054(3) 0.051(2) 0.0076(19) 0.0077(18) 0.0143(19)
C24 0.080(3) 0.080(3) 0.062(3) 0.032(3) 0.020(2) 0.036(3)
C25 0.077(4) 0.102(4) 0.093(4) 0.020(3) 0.035(3) 0.033(3)

loop_
_atom_type_symbol
_atom_type_description
_atom_type_scat_dispersion_real
_atom_type_scat_dispersion_imag
_atom_type_scat_source
C C 0.0033 0.0016 'International Tables Vol C Tables 4.2.6.8 and 6.1.1.4'
H H 0.0000 0.0000 'International Tables Vol C Tables 4.2.6.8 and 6.1.1.4'
N N 0.0061 0.0033 'International Tables Vol C Tables 4.2.6.8 and 6.1.1.4'
O O 0.0106 0.0060 'International Tables Vol C Tables 4.2.6.8 and 6.1.1.4'
V V 0.3005 0.5294 'International Tables Vol C Tables 4.2.6.8 and 6.1.1.4'

loop_
_geom_angle_atom_site_label_1
_geom_angle_atom_site_label_2
_geom_angle_atom_site_label_3
_geom_angle
O5 V1 O6 109.58(14)
O5 V1 O2 124.32(13)
O6 V1 O2 125.93(13)
O5 V1 O1 98.26(12)
O6 V1 O1 98.36(13)
O2 V1 O1 79.15(9)
O5 V1 N2 92.87(12)
O6 V1 N2 93.14(13)
O2 V1 N2 81.12(10)
O1 V1 N2 160.27(11)
C15 N1 C19 110.9(4)
C15 N1 C18 109.7(3)
C19 N1 C18 110.1(4)
C17 N2 C16 109.6(3)
C17 N2 V1 113.6(2)
C16 N2 V1 113.6(2)
C17 N2 H2 106.5
C16 N2 H2 106.5
V1 N2 H2 106.5
C23 N3 C24 109.9(3)
C23 N3 C20 109.1(3)
C24 N3 C20 109.0(3)
C21 N4 C22 111.2(3)
C21 N4 H4A 109.4
C22 N4 H4A 109.4
C21 N4 H4B 109.4
C22 N4 H4B 109.4
H4A N4 H4B 108.0
C1 O1 V1 116.2(2)
C2 O2 V1 116.2(2)
C25 O7 H7 109.5
O1 C1 C6 126.1(3)
O1 C1 C2 114.0(3)
C6 C1 C2 119.9(3)
O2 C2 C3 124.7(3)
O2 C2 C1 114.4(3)
C3 C2 C1 120.9(3)
C2 C3 C4 119.3(3)
C2 C3 H3 120.3
C4 C3 H3 120.3
C5 C4 C3 121.7(3)
C5 C4 H4 119.1
C3 C4 H4 119.1
C4 C5 C6 119.9(3)
C4 C5 C14 118.7(3)
C6 C5 C14 121.4(3)
C1 C6 C5 118.3(3)
C1 C6 C7 121.3(3)
C5 C6 C7 120.4(3)
O3 C7 C6 123.4(3)
O3 C7 C8 118.3(3)
C6 C7 C8 118.4(3)
C9 C8 C13 119.2(3)
C9 C8 C7 119.4(3)
C13 C8 C7 121.4(3)
C10 C9 C8 120.4(4)
C10 C9 H9 119.8
C8 C9 H9 119.8
C9 C10 C11 120.1(4)
C9 C10 H10 120.0
C11 C10 H10 120.0
C12 C11 C10 120.7(3)
C12 C11 H11 119.7
C10 C11 H11 119.7
C11 C12 C13 120.2(4)
C11 C12 H12 119.9
C13 C12 H12 119.9
C12 C13 C8 119.5(3)
C12 C13 C14 120.0(3)
C8 C13 C14 120.5(3)
O4 C14 C5 122.5(3)
O4 C14 C13 119.6(3)
C5 C14 C13 117.8(3)
N1 C15 C16 111.5(3)
N1 C15 H15A 109.3
C16 C15 H15A 109.3
N1 C15 H15B 109.3
C16 C15 H15B 109.3
H15A C15 H15B 108.0
N2 C16 C15 112.6(3)
N2 C16 H16A 109.1
C15 C16 H16A 109.1
N2 C16 H16B 109.1
C15 C16 H16B 109.1
H16A C16 H16B 107.8
N2 C17 C18 113.0(3)
N2 C17 H17A 109.0
C18 C17 H17A 109.0
N2 C17 H17B 109.0
C18 C17 H17B 109.0
H17A C17 H17B 107.8
N1 C18 C17 110.8(3)
N1 C18 H18A 109.5
C17 C18 H18A 109.5
N1 C18 H18B 109.5
C17 C18 H18B 109.5
H18A C18 H18B 108.1
N1 C19 H19A 109.5
N1 C19 H19B 109.5
H19A C19 H19B 109.5
N1 C19 H19C 109.5
H19A C19 H19C 109.5
H19B C19 H19C 109.5
N3 C20 C21 111.2(3)
N3 C20 H20A 109.4
C21 C20 H20A 109.4
N3 C20 H20B 109.4
C21 C20 H20B 109.4
H20A C20 H20B 108.0
N4 C21 C20 110.3(3)
N4 C21 H21A 109.6
C20 C21 H21A 109.6
N4 C21 H21B 109.6
C20 C21 H21B 109.6
H21A C21 H21B 108.1
N4 C22 C23 110.5(3)
N4 C22 H22A 109.5
C23 C22 H22A 109.5
N4 C22 H22B 109.5
C23 C22 H22B 109.5
H22A C22 H22B 108.1
N3 C23 C22 111.5(3)
N3 C23 H23A 109.3
C22 C23 H23A 109.3
N3 C23 H23B 109.3
C22 C23 H23B 109.3
H23A C23 H23B 108.0
N3 C24 H24A 109.5
N3 C24 H24B 109.5
H24A C24 H24B 109.5
N3 C24 H24C 109.5
H24A C24 H24C 109.5
H24B C24 H24C 109.5
O7 C25 H25A 109.5
O7 C25 H25B 109.5
H25A C25 H25B 109.5
O7 C25 H25C 109.5
H25A C25 H25C 109.5
H25B C25 H25C 109.5

loop_
_geom_bond_atom_site_label_1
_geom_bond_atom_site_label_2
_geom_bond_distance
V1 O5 1.616(3)
V1 O6 1.632(3)
V1 O2 1.964(2)
V1 O1 1.977(2)
V1 N2 2.120(3)
N1 C15 1.458(5)
N1 C19 1.458(5)
N1 C18 1.462(5)
N2 C17 1.480(5)
N2 C16 1.492(5)
N2 H2 0.9100
N3 C23 1.455(5)
N3 C24 1.465(5)
N3 C20 1.472(5)
N4 C21 1.477(5)
N4 C22 1.480(5)
N4 H4A 0.9000
N4 H4B 0.9000
O1 C1 1.317(4)
O2 C2 1.322(4)
O3 C7 1.234(4)
O4 C14 1.228(4)
O7 C25 1.416(6)
O7 H7 0.8200
C1 C6 1.403(5)
C1 C2 1.427(5)
C2 C3 1.374(5)
C3 C4 1.394(5)
C3 H3 0.9300
C4 C5 1.384(5)
C4 H4 0.9300
C5 C6 1.434(5)
C5 C14 1.465(5)
C6 C7 1.456(5)
C7 C8 1.487(5)
C8 C9 1.390(5)
C8 C13 1.403(5)
C9 C10 1.374(5)
C9 H9 0.9300
C10 C11 1.379(6)
C10 H10 0.9300
C11 C12 1.368(5)
C11 H11 0.9300
C12 C13 1.392(5)
C12 H12 0.9300
C13 C14 1.490(5)
C15 C16 1.503(5)
C15 H15A 0.9700
C15 H15B 0.9700
C16 H16A 0.9700
C16 H16B 0.9700
C17 C18 1.503(5)
C17 H17A 0.9700
C17 H17B 0.9700
C18 H18A 0.9700
C18 H18B 0.9700
C19 H19A 0.9600
C19 H19B 0.9600
C19 H19C 0.9600
C20 C21 1.499(6)
C20 H20A 0.9700
C20 H20B 0.9700
C21 H21A 0.9700
C21 H21B 0.9700
C22 C23 1.491(6)
C22 H22A 0.9700
C22 H22B 0.9700
C23 H23A 0.9700
C23 H23B 0.9700
C24 H24A 0.9600
C24 H24B 0.9600
C24 H24C 0.9600
C25 H25A 0.9600
C25 H25B 0.9600
C25 H25C 0.9600

loop_
_geom_torsion_atom_site_label_1
_geom_torsion_atom_site_label_2
_geom_torsion_atom_site_label_3
_geom_torsion_atom_site_label_4
_geom_torsion
O5 V1 N2 C17 -174.9(2)
O6 V1 N2 C17 -65.1(3)
O2 V1 N2 C17 60.7(2)
O1 V1 N2 C17 60.6(4)
O5 V1 N2 C16 58.8(3)
O6 V1 N2 C16 168.6(3)
O2 V1 N2 C16 -65.5(2)
O1 V1 N2 C16 -65.7(4)
O5 V1 O1 C1 -125.1(3)
O6 V1 O1 C1 123.5(3)
O2 V1 O1 C1 -1.6(2)
N2 V1 O1 C1 -1.5(5)
O5 V1 O2 C2 93.4(3)
O6 V1 O2 C2 -91.7(3)
O1 V1 O2 C2 0.8(2)
N2 V1 O2 C2 -179.2(3)
V1 O1 C1 C6 -177.2(3)
V1 O1 C1 C2 2.1(4)
V1 O2 C2 C3 178.8(3)
V1 O2 C2 C1 0.1(4)
O1 C1 C2 O2 -1.4(5)
C6 C1 C2 O2 178.0(3)
O1 C1 C2 C3 179.8(3)
C6 C1 C2 C3 -0.8(5)
O2 C2 C3 C4 -179.6(3)
C1 C2 C3 C4 -1.0(5)
C2 C3 C4 C5 1.9(6)
C3 C4 C5 C6 -1.1(5)
C3 C4 C5 C14 177.8(3)
O1 C1 C6 C5 -179.1(3)
C2 C1 C6 C5 1.7(5)
O1 C1 C6 C7 4.1(6)
C2 C1 C6 C7 -175.2(3)
C4 C5 C6 C1 -0.8(5)
C14 C5 C6 C1 -179.6(3)
C4 C5 C6 C7 176.2(3)
C14 C5 C6 C7 -2.7(5)
C1 C6 C7 O3 -2.2(6)
C5 C6 C7 O3 -179.0(3)
C1 C6 C7 C8 177.0(3)
C5 C6 C7 C8 0.2(5)
O3 C7 C8 C9 0.7(5)
C6 C7 C8 C9 -178.5(3)
O3 C7 C8 C13 -179.6(3)
C6 C7 C8 C13 1.2(5)
C13 C8 C9 C10 0.2(5)
C7 C8 C9 C10 179.9(3)
C8 C9 C10 C11 0.3(6)
C9 C10 C11 C12 -0.9(6)
C10 C11 C12 C13 0.8(6)
C11 C12 C13 C8 -0.2(5)
C11 C12 C13 C14 179.8(3)
C9 C8 C13 C12 -0.3(5)
C7 C8 C13 C12 -180.0(3)
C9 C8 C13 C14 179.6(3)
C7 C8 C13 C14 0.0(5)
C4 C5 C14 O4 4.7(5)
C6 C5 C14 O4 -176.4(3)
C4 C5 C14 C13 -175.1(3)
C6 C5 C14 C13 3.8(5)
C12 C13 C14 O4 -2.3(5)
C8 C13 C14 O4 177.8(3)
C12 C13 C14 C5 177.5(3)
C8 C13 C14 C5 -2.4(5)
C19 N1 C15 C16 -179.7(4)
C18 N1 C15 C16 58.4(4)
C17 N2 C16 C15 51.2(4)
V1 N2 C16 C15 179.5(3)
N1 C15 C16 N2 -55.7(5)
C16 N2 C17 C18 -51.9(4)
V1 N2 C17 C18 179.7(3)
C15 N1 C18 C17 -58.5(4)
C19 N1 C18 C17 179.1(4)
N2 C17 C18 N1 56.7(5)
C23 N3 C20 C21 59.0(4)
C24 N3 C20 C21 179.0(3)
C22 N4 C21 C20 54.6(4)
N3 C20 C21 N4 -57.1(4)
C21 N4 C22 C23 -54.7(4)
C24 N3 C23 C22 -178.6(3)
C20 N3 C23 C22 -59.2(4)
N4 C22 C23 N3 57.5(4)
